data_7036958
loop_
_publ_author_name
'Wu, Kui'
'Su, Xin'
'Yang, Zhihua'
'Pan, Shilie'

_publ_section_title
;
 An investigation of new infrared nonlinear optical material: BaCdSnSe4,
 and three new related centrosymmetric compounds: Ba2SnSe4, Mg2GeSe4, and
 Ba2Ge2S6.
;
_journal_issue 46
_journal_name_full 'Dalton transactions (Cambridge, England : 2003)'
_journal_page_first 19856
_journal_page_last 19864
_journal_paper_doi 10.1039/c5dt03215f
_journal_volume 44
_journal_year 2015
_chemical_formula_sum 'Ba Ge S3'
_chemical_formula_weight 306.11
_space_group_crystal_system monoclinic
_space_group_IT_number 14
_space_group_name_Hall '-P 2ybc'
_space_group_name_H-M_alt 'P 1 21/c 1'
_symmetry_space_group_name_Hall '-P 2ybc'
_symmetry_space_group_name_H-M 'P 1 21/c 1'
_audit_creation_method SHELXL-2014/7
_audit_update_record
;
2015-10-13 deposited with the CCDC.
2015-10-28 downloaded from the CCDC.
;
_cell_angle_alpha 90
_cell_angle_beta 115.72(2)
_cell_angle_gamma 90
_cell_formula_units_Z 8
_cell_length_a 15.372(6)
_cell_length_b 5.7611(17)
_cell_length_c 13.420(4)
_cell_measurement_reflns_used 1492
_cell_measurement_temperature 296(2)
_cell_measurement_theta_max 22.89
_cell_measurement_theta_min 2.94
_cell_volume 1070.7(6)
_computing_cell_refinement 'Bruker SMART'
_computing_data_collection 'Bruker SMART'
_computing_data_reduction 'Bruker SAINT'
_computing_molecular_graphics 'SHELXL-2014/7 (Sheldrick, 2014)'
_computing_publication_material 'SHELXL-2014/7 (Sheldrick, 2014)'
_computing_structure_refinement 'SHELXL-2014/7 (Sheldrick, 2014)'
_computing_structure_solution 'Bruker SHELXTL'
_diffrn_ambient_temperature 293(2)
_diffrn_measured_fraction_theta_full 0.999
_diffrn_measured_fraction_theta_max 0.998
_diffrn_measurement_device_type 'CCD area detector'
_diffrn_measurement_method 'phi and omega scans'
_diffrn_radiation_type MoK\a
_diffrn_radiation_wavelength 0.71073
_diffrn_reflns_av_R_equivalents 0.0585
_diffrn_reflns_av_unetI/netI 0.0660
_diffrn_reflns_laue_measured_fraction_full 0.999
_diffrn_reflns_laue_measured_fraction_max 0.998
_diffrn_reflns_limit_h_max 10
_diffrn_reflns_limit_h_min -18
_diffrn_reflns_limit_k_max 6
_diffrn_reflns_limit_k_min -6
_diffrn_reflns_limit_l_max 15
_diffrn_reflns_limit_l_min -15
_diffrn_reflns_number 8943
_diffrn_reflns_point_group_measured_fraction_full 0.999
_diffrn_reflns_point_group_measured_fraction_max 0.998
_diffrn_reflns_theta_full 24.963
_diffrn_reflns_theta_max 24.963
_diffrn_reflns_theta_min 1.470
_diffrn_source 'fine-focus sealed tube'
_exptl_absorpt_coefficient_mu 13.917
_exptl_absorpt_correction_T_max 0.7452
_exptl_absorpt_correction_T_min 0.5518
_exptl_absorpt_correction_type multi-scan
_exptl_absorpt_process_details SADABS
_exptl_crystal_colour yellow
_exptl_crystal_density_diffrn 3.798
_exptl_crystal_description block
_exptl_crystal_F_000 1088
_exptl_crystal_size_max 0.161
_exptl_crystal_size_mid 0.149
_exptl_crystal_size_min 0.067
_refine_diff_density_max 1.053
_refine_diff_density_min -1.136
_refine_diff_density_rms 0.265
_refine_ls_extinction_coef 0.00151(7)
_refine_ls_extinction_expression Fc^*^=kFc[1+0.001xFc^2^\l^3^/sin(2\q)]^-1/4^
_refine_ls_extinction_method 'SHELXL-2014/7 (Sheldrick 2014'
_refine_ls_goodness_of_fit_ref 1.008
_refine_ls_matrix_type full
_refine_ls_number_parameters 93
_refine_ls_number_reflns 1832
_refine_ls_number_restraints 0
_refine_ls_restrained_S_all 1.008
_refine_ls_R_factor_all 0.0699
_refine_ls_R_factor_gt 0.0360
_refine_ls_shift/su_max 0.000
_refine_ls_shift/su_mean 0.000
_refine_ls_structure_factor_coef Fsqd
_refine_ls_weighting_details 'w=1/[\s^2^(Fo^2^)+(0.0162P)^2^+1.5817P] where P=(Fo^2^+2Fc^2^)/3'
_refine_ls_weighting_scheme calc
_refine_ls_wR_factor_gt 0.0544
_refine_ls_wR_factor_ref 0.0606
_reflns_Friedel_coverage 0.000
_reflns_number_gt 1280
_reflns_number_total 1832
_reflns_threshold_expression 'I > 2\s(I)'
_cod_data_source_file c5dt03215f2.cif
_cod_data_source_block 2
_cod_depositor_comments 'Adding full bibliography for 7036957--7036960.cif.'
_cod_database_code 7036958
_shelx_shelxl_version_number 2014/7
_shelx_space_group_comment
;
The symmetry employed for this shelxl refinement is uniquely defined
by the following loop, which should always be used as a source of
symmetry information in preference to the above space-group names.
They are only intended as comments.
;

loop_
_space_group_symop_operation_xyz
'x, y, z'
'-x, y+1/2, -z+1/2'
'-x, -y, -z'
'x, -y-1/2, z-1/2'

loop_
_atom_site_label
_atom_site_type_symbol
_atom_site_fract_x
_atom_site_fract_y
_atom_site_fract_z
_atom_site_U_iso_or_equiv
_atom_site_adp_type
_atom_site_occupancy
_atom_site_site_symmetry_order
_atom_site_calc_flag
Ge1 Ge 0.42536(8) 0.3408(2) 0.23350(7) 0.0129(3) Uani 1 1 d
S1 S 0.3211(2) 0.2559(5) 0.06649(18) 0.0166(7) Uani 1 1 d
S3 S 0.4239(2) 0.7366(5) 0.2387(2) 0.0183(7) Uani 1 1 d
S6 S 0.3996(2) 0.2490(5) 0.3755(2) 0.0224(8) Uani 1 1 d
Ge2 Ge 0.07494(9) 0.6558(2) 0.30686(7) 0.0146(3) Uani 1 1 d
S2 S 0.1796(2) 0.7382(5) 0.24397(19) 0.0201(7) Uani 1 1 d
S4 S 0.0755(2) 0.2589(5) 0.31428(19) 0.0168(7) Uani 1 1 d
S5 S 0.1010(2) 0.7493(5) 0.47437(19) 0.0228(8) Uani 1 1 d
Ba1 Ba 0.13669(6) 0.24062(11) 0.10630(5) 0.0238(2) Uani 1 1 d
Ba2 Ba 0.36274(5) 0.74706(11) 0.46956(5) 0.0230(2) Uani 1 1 d

loop_
_atom_site_aniso_label
_atom_site_aniso_U_11
_atom_site_aniso_U_22
_atom_site_aniso_U_33
_atom_site_aniso_U_23
_atom_site_aniso_U_13
_atom_site_aniso_U_12
Ge1 0.0126(8) 0.0111(7) 0.0155(5) -0.0003(4) 0.0066(5) 0.0000(6)
S1 0.0175(19) 0.0157(16) 0.0162(12) -0.0020(10) 0.0071(12) -0.0021(14)
S3 0.0148(19) 0.0140(17) 0.0235(13) -0.0013(12) 0.0061(12) -0.0011(15)
S6 0.035(2) 0.0149(17) 0.0275(14) 0.0007(12) 0.0236(14) 0.0011(15)
Ge2 0.0165(9) 0.0124(7) 0.0134(5) 0.0003(4) 0.0050(5) 0.0003(6)
S2 0.020(2) 0.0213(18) 0.0212(13) -0.0002(13) 0.0113(13) -0.0016(14)
S4 0.0167(19) 0.0115(17) 0.0196(12) 0.0022(11) 0.0055(12) 0.0027(14)
S5 0.040(2) 0.0155(17) 0.0152(12) -0.0014(11) 0.0138(13) -0.0031(16)
Ba1 0.0285(5) 0.0181(5) 0.0321(4) -0.0034(3) 0.0201(3) -0.0027(4)
Ba2 0.0287(5) 0.0173(5) 0.0183(3) -0.0010(3) 0.0058(3) 0.0000(4)

loop_
_atom_type_symbol
_atom_type_description
_atom_type_scat_dispersion_real
_atom_type_scat_dispersion_imag
_atom_type_scat_source
Ba Ba -0.3244 2.2819 'International Tables Vol C Tables 4.2.6.8 and 6.1.1.4'
Ge Ge 0.1547 1.8001 'International Tables Vol C Tables 4.2.6.8 and 6.1.1.4'
S S 0.1246 0.1234 'International Tables Vol C Tables 4.2.6.8 and 6.1.1.4'

loop_
_geom_angle_atom_site_label_1
_geom_angle_atom_site_label_2
_geom_angle_atom_site_label_3
_geom_angle
_geom_angle_site_symmetry_1
_geom_angle_site_symmetry_3
S1 Ge1 S6 121.13(13) . .
S1 Ge1 S3 110.79(11) . 2_645
S6 Ge1 S3 110.73(11) . 2_645
S1 Ge1 S3 104.11(10) . .
S6 Ge1 S3 102.05(11) . .
S3 Ge1 S3 106.43(11) 2_645 .
Ge1 S1 Ba1 98.55(9) . .
Ge1 S1 Ba2 91.66(9) . 4_575
Ba1 S1 Ba2 115.94(9) . 4_575
Ge1 S1 Ba2 114.58(11) . 4_565
Ba1 S1 Ba2 112.62(8) . 4_565
Ba2 S1 Ba2 119.48(8) 4_575 4_565
Ge1 S3 Ge1 104.31(13) 2_655 .
Ge1 S3 Ba2 87.60(9) 2_655 4_575
Ge1 S3 Ba2 89.83(8) . 4_575
Ge1 S3 Ba2 118.94(9) 2_655 .
Ge1 S3 Ba2 93.01(9) . .
Ba2 S3 Ba2 151.49(10) 4_575 .
Ge1 S6 Ba2 104.60(10) . .
Ge1 S6 Ba2 132.49(11) . 1_545
Ba2 S6 Ba2 122.11(8) . 1_545
Ge1 S6 Ba2 88.75(11) . 3_666
Ba2 S6 Ba2 94.57(8) . 3_666
Ba2 S6 Ba2 95.23(8) 1_545 3_666
S2 Ge2 S5 120.88(12) . .
S2 Ge2 S4 111.33(11) . 2
S5 Ge2 S4 110.61(12) . 2
S2 Ge2 S4 104.25(11) . .
S5 Ge2 S4 101.95(10) . .
S4 Ge2 S4 106.13(10) 2 .
Ge2 S2 Ba2 97.79(9) . .
Ge2 S2 Ba1 91.48(10) . .
Ba2 S2 Ba1 115.66(9) . .
Ge2 S2 Ba1 113.74(11) . 1_565
Ba2 S2 Ba1 113.68(9) . 1_565
Ba1 S2 Ba1 119.78(7) . 1_565
Ge2 S4 Ge2 104.41(12) 2_545 .
Ge2 S4 Ba1 87.79(8) 2_545 .
Ge2 S4 Ba1 89.55(9) . .
Ge2 S4 Ba1 119.05(11) 2_545 4_566
Ge2 S4 Ba1 92.34(8) . 4_566
Ba1 S4 Ba1 151.53(10) . 4_566
Ge2 S5 Ba1 105.07(10) . 4_566
Ge2 S5 Ba1 88.63(10) . 2
Ba1 S5 Ba1 93.77(8) 4_566 2
Ge2 S5 Ba1 132.73(11) . 4_576
Ba1 S5 Ba1 121.57(7) 4_566 4_576
Ba1 S5 Ba1 95.15(8) 2 4_576
S1 Ba1 S5 83.20(8) . 4_565
S1 Ba1 S4 139.34(7) . .
S5 Ba1 S4 116.39(7) 4_565 .
S1 Ba1 S2 95.47(8) . .
S5 Ba1 S2 178.41(8) 4_565 .
S4 Ba1 S2 64.14(7) . .
S1 Ba1 S5 153.93(6) . 2_545
S5 Ba1 S5 86.23(8) 4_565 2_545
S4 Ba1 S5 66.45(7) . 2_545
S2 Ba1 S5 95.34(7) . 2_545
S1 Ba1 S2 98.26(8) . 1_545
S5 Ba1 S2 59.67(6) 4_565 1_545
S4 Ba1 S2 67.78(7) . 1_545
S2 Ba1 S2 119.78(7) . 1_545
S5 Ba1 S2 96.80(7) 2_545 1_545
S1 Ba1 S5 80.58(8) . 4_575
S5 Ba1 S5 121.57(7) 4_565 4_575
S4 Ba1 S5 112.10(7) . 4_575
S2 Ba1 S5 58.93(6) . 4_575
S5 Ba1 S5 84.85(8) 2_545 4_575
S2 Ba1 S5 178.06(8) 1_545 4_575
S1 Ba1 S4 68.95(7) . 4_565
S5 Ba1 S4 60.43(7) 4_565 4_565
S4 Ba1 S4 151.52(10) . 4_565
S2 Ba1 S4 119.92(7) . 4_565
S5 Ba1 S4 85.11(7) 2_545 4_565
S2 Ba1 S4 119.76(7) 1_545 4_565
S5 Ba1 S4 61.32(6) 4_575 4_565
S1 Ba1 Ba1 122.87(5) . 3
S5 Ba1 Ba1 43.78(6) 4_565 3
S4 Ba1 Ba1 91.35(6) . 3
S2 Ba1 Ba1 137.79(6) . 3
S5 Ba1 Ba1 42.45(5) 2_545 3
S2 Ba1 Ba1 74.96(6) 1_545 3
S5 Ba1 Ba1 106.98(6) 4_575 3
S4 Ba1 Ba1 66.87(5) 4_565 3
S2 Ba2 S6 81.13(8) . .
S2 Ba2 S6 82.84(7) . 1_565
S6 Ba2 S6 122.11(8) . 1_565
S2 Ba2 S3 140.27(8) . 4_576
S6 Ba2 S3 115.42(7) . 4_576
S6 Ba2 S3 112.17(7) 1_565 4_576
S2 Ba2 S1 98.54(8) . 4_576
S6 Ba2 S1 178.47(7) . 4_576
S6 Ba2 S1 59.25(7) 1_565 4_576
S3 Ba2 S1 63.92(7) 4_576 4_576
S2 Ba2 S6 153.09(7) . 3_666
S6 Ba2 S6 85.43(8) . 3_666
S6 Ba2 S6 84.77(8) 1_565 3_666
S3 Ba2 S6 66.64(7) 4_576 3_666
S1 Ba2 S6 95.46(7) 4_576 3_666
S2 Ba2 S1 96.83(7) . 4_566
S6 Ba2 S1 59.14(7) . 4_566
S6 Ba2 S1 178.58(7) 1_565 4_566
S3 Ba2 S1 67.24(7) 4_576 4_566
S1 Ba2 S1 119.48(8) 4_576 4_566
S6 Ba2 S1 96.09(7) 3_666 4_566
S2 Ba2 S3 68.12(8) . .
S6 Ba2 S3 60.14(7) . .
S6 Ba2 S3 62.23(7) 1_565 .
S3 Ba2 S3 151.61(10) 4_576 .
S1 Ba2 S3 121.15(7) 4_576 .
S6 Ba2 S3 84.97(7) 3_666 .
S1 Ba2 S3 118.94(7) 4_566 .

loop_
_geom_bond_atom_site_label_1
_geom_bond_atom_site_label_2
_geom_bond_distance
_geom_bond_site_symmetry_2
Ge1 S1 2.171(3) .
Ge1 S6 2.173(3) .
Ge1 S3 2.262(3) 2_645
Ge1 S3 2.282(3) .
S1 Ba1 3.106(3) .
S1 Ba2 3.320(3) 4_575
S1 Ba2 3.350(3) 4_565
S3 Ge1 2.262(3) 2_655
S3 Ba2 3.315(3) 4_575
S3 Ba2 3.608(3) .
S6 Ba2 3.282(3) .
S6 Ba2 3.301(3) 1_545
S6 Ba2 3.328(4) 3_666
Ge2 S2 2.169(3) .
Ge2 S5 2.173(3) .
Ge2 S4 2.254(3) 2
Ge2 S4 2.289(3) .
S2 Ba2 3.114(3) .
S2 Ba1 3.318(3) .
S2 Ba1 3.342(3) 1_565
S4 Ge2 2.254(3) 2_545
S4 Ba1 3.312(3) .
S4 Ba1 3.611(3) 4_566
S5 Ba1 3.250(3) 4_566
S5 Ba1 3.331(4) 2
S5 Ba1 3.351(3) 4_576
Ba1 S5 3.250(3) 4_565
Ba1 S5 3.331(4) 2_545
Ba1 S2 3.342(3) 1_545
Ba1 S5 3.351(3) 4_575
Ba1 S4 3.612(3) 4_565
Ba1 Ba1 4.804(2) 3
Ba2 S6 3.301(3) 1_565
Ba2 S3 3.315(3) 4_576
Ba2 S1 3.320(3) 4_576
Ba2 S6 3.328(4) 3_666
Ba2 S1 3.350(3) 4_566
